data_7063293
loop_
_publ_author_name
'Scheuren, Marija'
'Sommers, Rachel C.'
'Boucher, Mairead'
'Carlos, Christiane'
'Hillesheim, Patrick C.'

_publ_section_title
;
 A dime a dozen: common structural attributes of 1,2-dimethylimidazolium
 halide ionic liquids
;
_journal_issue 29
_journal_name_full 'New Journal of Chemistry'
_journal_page_first 13069
_journal_page_last 13079
_journal_paper_doi 10.1039/D4NJ01422G
_journal_volume 48
_journal_year 2024
_chemical_formula_moiety 'Br, C7 H13 N2'
_chemical_formula_sum 'C7 H13 Br N2'
_chemical_formula_weight 205.10
_space_group_crystal_system monoclinic
_space_group_IT_number 14
_space_group_name_Hall '-P 2ybc'
_space_group_name_H-M_alt 'P 1 21/c 1'
_atom_sites_solution_hydrogens geom
_atom_sites_solution_primary dual
_atom_sites_solution_secondary difmap
_audit_creation_date 2024-03-25
_audit_creation_method
;
Olex2 1.5
(compiled 2024.02.16 svn.r378c4104 for OlexSys, GUI svn.r6928)
;
_audit_update_record
;
2024-03-26 deposited with the CCDC.	2024-07-01 downloaded from the CCDC.
;
_cell_angle_alpha 90
_cell_angle_beta 101.531(2)
_cell_angle_gamma 90
_cell_formula_units_Z 4
_cell_length_a 6.8003(4)
_cell_length_b 17.1874(9)
_cell_length_c 7.9486(4)
_cell_measurement_reflns_used 6319
_cell_measurement_temperature 150(2)
_cell_measurement_theta_max 27.91
_cell_measurement_theta_min 2.87
_cell_volume 910.28(9)
_computing_cell_refinement 'SAINT V8.40A (Bruker, 2019)'
_computing_data_collection 'Apex3 v2019.1-0 (Bruker, 2019)'
_computing_data_reduction 'SAINT V8.40A (Bruker, 2019)'
_computing_molecular_graphics 'Olex2 1.5 (Dolomanov et al., 2009)'
_computing_publication_material 'Olex2 1.5 (Dolomanov et al., 2009)'
_computing_structure_refinement 'SHELXL 2019/3 (Sheldrick, 2015)'
_computing_structure_solution 'XT  (Sheldrick, 2015)'
_diffrn_ambient_temperature 150.00
_diffrn_detector 'Bruker PhotonII CPAD'
_diffrn_detector_area_resol_mean 7.4074
_diffrn_detector_type
;
charge-integrating pixel array detector (CPAD)
;
_diffrn_measured_fraction_theta_full 0.996
_diffrn_measured_fraction_theta_max 0.995
_diffrn_measurement_device 'three-circle diffractometer'
_diffrn_measurement_device_type
;
Bruker AXS D8 Quest Eco diffractometer with PhotonII charge-integrating pixel 
array detector (CPAD)
;
_diffrn_measurement_method '\w and \f scans'
_diffrn_radiation_type MoK\a
_diffrn_radiation_wavelength 0.71073
_diffrn_reflns_av_R_equivalents 0.0303
_diffrn_reflns_av_unetI/netI 0.0244
_diffrn_reflns_Laue_measured_fraction_full 0.996
_diffrn_reflns_Laue_measured_fraction_max 0.995
_diffrn_reflns_limit_h_max 8
_diffrn_reflns_limit_h_min -8
_diffrn_reflns_limit_k_max 22
_diffrn_reflns_limit_k_min -22
_diffrn_reflns_limit_l_max 10
_diffrn_reflns_limit_l_min -10
_diffrn_reflns_number 11610
_diffrn_reflns_point_group_measured_fraction_full 0.996
_diffrn_reflns_point_group_measured_fraction_max 0.995
_diffrn_reflns_theta_full 25.242
_diffrn_reflns_theta_max 27.922
_diffrn_reflns_theta_min 2.871
_diffrn_source '1 kW fine focus sealed tube X-ray source'
_diffrn_source_current 20.0
_diffrn_source_power 1.0
_diffrn_source_voltage 50.0
_diffrn_standards_number 0
_exptl_absorpt_coefficient_mu 4.450
_exptl_absorpt_correction_T_max 0.7456
_exptl_absorpt_correction_T_min 0.4730
_exptl_absorpt_correction_type multi-scan
_exptl_absorpt_process_details
;
SADABS-2016/2 (Bruker,2016/2) was used for absorption correction.
wR2(int) was 0.0855 before and 0.0424 after correction.
The Ratio of minimum to maximum transmission is 0.6344.
The \l/2 correction factor is Not present.
;
_exptl_crystal_colour colourless
_exptl_crystal_colour_primary colourless
_exptl_crystal_density_diffrn 1.497
_exptl_crystal_description blocks
_exptl_crystal_F_000 416
_exptl_crystal_size_max 0.277
_exptl_crystal_size_mid 0.12
_exptl_crystal_size_min 0.08
_refine_diff_density_max 0.449
_refine_diff_density_min -0.391
_refine_diff_density_rms 0.065
_refine_ls_extinction_method none
_refine_ls_goodness_of_fit_ref 1.093
_refine_ls_hydrogen_treatment constr
_refine_ls_matrix_type full
_refine_ls_number_parameters 94
_refine_ls_number_reflns 2167
_refine_ls_number_restraints 0
_refine_ls_restrained_S_all 1.093
_refine_ls_R_factor_all 0.0345
_refine_ls_R_factor_gt 0.0251
_refine_ls_shift/su_max 0.001
_refine_ls_shift/su_mean 0.000
_refine_ls_structure_factor_coef Fsqd
_refine_ls_weighting_details 'w=1/[\s^2^(Fo^2^)+(0.0218P)^2^+0.6268P] where P=(Fo^2^+2Fc^2^)/3'
_refine_ls_weighting_scheme calc
_refine_ls_wR_factor_gt 0.0570
_refine_ls_wR_factor_ref 0.0597
_reflns_Friedel_coverage 0.000
_reflns_number_gt 1837
_reflns_number_total 2167
_reflns_threshold_expression 'I > 2\s(I)'
_cod_data_source_file d4nj01422g2.cif
_cod_data_source_block fgcupch0115_0mx
_cod_depositor_comments 'Adding full bibliography for 7063293--7063294.cif.'
_cod_database_code 7063293
_shelx_shelxl_version_number 2019/3
_shelx_space_group_comment
;
The symmetry employed for this shelxl refinement is uniquely defined
by the following loop, which should always be used as a source of
symmetry information in preference to the above space-group names.
They are only intended as comments.
;
_shelx_estimated_absorpt_t_max 0.717
_shelx_estimated_absorpt_t_min 0.372
_olex2_refinement_description
;
1. Fixed Uiso
 At 1.2 times of:
  All C(H) groups, All C(H,H) groups
 At 1.5 times of:
  All C(H,H,H) groups
2.a Secondary CH2 refined with riding coordinates:
 C8(H8A,H8B)
2.b Aromatic/amide H refined with riding coordinates:
 C4(H4), C5(H5)
2.c Idealised Me refined as rotating group:
 C6(H6A,H6B,H6C), C7(H7A,H7B,H7C), C9(H9A,H9B,H9C)
;
_olex2_submission_special_instructions 'No special instructions were received'

loop_
_space_group_symop_operation_xyz
'x, y, z'
'-x, y+1/2, -z+1/2'
'-x, -y, -z'
'x, -y-1/2, z-1/2'

loop_
_atom_site_label
_atom_site_type_symbol
_atom_site_fract_x
_atom_site_fract_y
_atom_site_fract_z
_atom_site_U_iso_or_equiv
_atom_site_adp_type
_atom_site_occupancy
_atom_site_site_symmetry_order
_atom_site_calc_flag
_atom_site_refinement_flags_posn
_atom_site_refinement_flags_adp
_atom_site_refinement_flags_occupancy
_atom_site_disorder_assembly
_atom_site_disorder_group
Br1 Br 0.86974(3) 0.62920(2) 0.23029(3) 0.03026(8) Uani 1 1 d . . . . .
N1 N 0.4250(3) 0.45066(10) 0.2683(2) 0.0263(4) Uani 1 1 d . . . . .
N3 N 0.4951(3) 0.34876(11) 0.4289(2) 0.0242(4) Uani 1 1 d . . . . .
C2 C 0.3483(3) 0.38469(12) 0.3179(3) 0.0251(4) Uani 1 1 d . . . . .
C4 C 0.6672(3) 0.39399(13) 0.4510(3) 0.0277(5) Uani 1 1 d . . . . .
H4 H 0.792616 0.382361 0.523492 0.033 Uiso 1 1 calc R U . . .
C5 C 0.6243(3) 0.45720(13) 0.3513(3) 0.0289(5) Uani 1 1 d . . . . .
H5 H 0.713310 0.498546 0.339621 0.035 Uiso 1 1 calc R U . . .
C6 C 0.3161(4) 0.50793(14) 0.1476(3) 0.0354(5) Uani 1 1 d . . . . .
H6A H 0.265730 0.482834 0.036596 0.053 Uiso 1 1 calc R U . . .
H6B H 0.406741 0.550519 0.132426 0.053 Uiso 1 1 calc R U . . .
H6C H 0.202936 0.528654 0.193035 0.053 Uiso 1 1 calc R U . . .
C7 C 0.1384(3) 0.35775(15) 0.2608(3) 0.0361(5) Uani 1 1 d . . . . .
H7A H 0.131638 0.301507 0.279082 0.054 Uiso 1 1 calc R U . . .
H7B H 0.092908 0.369378 0.138505 0.054 Uiso 1 1 calc R U . . .
H7C H 0.051874 0.384571 0.327123 0.054 Uiso 1 1 calc R U . . .
C8 C 0.4761(3) 0.27513(13) 0.5198(3) 0.0304(5) Uani 1 1 d . . . . .
H8A H 0.361502 0.245053 0.454839 0.036 Uiso 1 1 calc R U . . .
H8B H 0.447424 0.286839 0.634499 0.036 Uiso 1 1 calc R U . . .
C9 C 0.6642(4) 0.22640(15) 0.5409(3) 0.0367(5) Uani 1 1 d . . . . .
H9A H 0.697498 0.217254 0.428112 0.055 Uiso 1 1 calc R U . . .
H9B H 0.641907 0.176443 0.593467 0.055 Uiso 1 1 calc R U . . .
H9C H 0.775236 0.253886 0.614656 0.055 Uiso 1 1 calc R U . . .

loop_
_atom_site_aniso_label
_atom_site_aniso_U_11
_atom_site_aniso_U_22
_atom_site_aniso_U_33
_atom_site_aniso_U_23
_atom_site_aniso_U_13
_atom_site_aniso_U_12
Br1 0.02801(12) 0.02941(12) 0.03131(12) -0.00274(9) 0.00098(8) 0.00143(9)
N1 0.0269(10) 0.0282(9) 0.0236(9) -0.0049(7) 0.0047(7) 0.0040(7)
N3 0.0225(9) 0.0305(9) 0.0197(8) -0.0023(7) 0.0042(7) -0.0006(7)
C2 0.0253(11) 0.0304(12) 0.0205(10) -0.0038(8) 0.0068(8) 0.0023(8)
C4 0.0226(11) 0.0340(11) 0.0255(11) -0.0067(9) 0.0023(8) -0.0016(9)
C5 0.0266(11) 0.0290(11) 0.0309(12) -0.0073(9) 0.0054(9) -0.0030(9)
C6 0.0423(14) 0.0331(13) 0.0292(12) 0.0003(10) 0.0035(10) 0.0088(10)
C7 0.0236(11) 0.0492(15) 0.0334(12) 0.0001(11) 0.0008(9) -0.0025(10)
C8 0.0315(12) 0.0357(12) 0.0247(11) 0.0021(9) 0.0073(9) -0.0031(10)
C9 0.0393(14) 0.0360(13) 0.0356(13) 0.0049(10) 0.0092(11) 0.0035(11)

loop_
_atom_type_symbol
_atom_type_description
_atom_type_scat_dispersion_real
_atom_type_scat_dispersion_imag
_atom_type_scat_source
C C 0.0033 0.0016 'International Tables Vol C Tables 4.2.6.8 and 6.1.1.4'
H H 0.0000 0.0000 'International Tables Vol C Tables 4.2.6.8 and 6.1.1.4'
Br Br -0.2901 2.4595 'International Tables Vol C Tables 4.2.6.8 and 6.1.1.4'
N N 0.0061 0.0033 'International Tables Vol C Tables 4.2.6.8 and 6.1.1.4'

loop_
_exptl_crystal_face_index_h
_exptl_crystal_face_index_k
_exptl_crystal_face_index_l
_exptl_crystal_face_perp_dist
1.00 0.00 0.00 0.0150
1.00 0.00 2.00 0.0510
1.00 -1.00 -2.00 0.1110
1.00 -1.00 1.00 0.0470
-1.00 2.00 0.00 0.0320
0.00 -1.00 0.00 0.0580
0.00 1.00 0.00 0.0380
-1.00 -2.00 0.00 0.0500

loop_
_geom_angle_atom_site_label_1
_geom_angle_atom_site_label_2
_geom_angle_atom_site_label_3
_geom_angle
_geom_angle_site_symmetry_1
_geom_angle_site_symmetry_3
_geom_angle_publ_flag
C2 N1 C5 109.24(19) . . ?
C2 N1 C6 125.8(2) . . ?
C5 N1 C6 125.0(2) . . ?
C2 N3 C4 108.84(18) . . ?
C2 N3 C8 126.12(18) . . ?
C4 N3 C8 124.97(18) . . ?
N1 C2 N3 107.48(19) . . ?
N1 C2 C7 125.6(2) . . ?
N3 C2 C7 126.9(2) . . ?
N3 C4 H4 126.3 . . ?
C5 C4 N3 107.5(2) . . ?
C5 C4 H4 126.3 . . ?
N1 C5 H5 126.5 . . ?
C4 C5 N1 106.9(2) . . ?
C4 C5 H5 126.5 . . ?
N1 C6 H6A 109.5 . . ?
N1 C6 H6B 109.5 . . ?
N1 C6 H6C 109.5 . . ?
H6A C6 H6B 109.5 . . ?
H6A C6 H6C 109.5 . . ?
H6B C6 H6C 109.5 . . ?
C2 C7 H7A 109.5 . . ?
C2 C7 H7B 109.5 . . ?
C2 C7 H7C 109.5 . . ?
H7A C7 H7B 109.5 . . ?
H7A C7 H7C 109.5 . . ?
H7B C7 H7C 109.5 . . ?
N3 C8 H8A 109.2 . . ?
N3 C8 H8B 109.2 . . ?
N3 C8 C9 111.99(18) . . ?
H8A C8 H8B 107.9 . . ?
C9 C8 H8A 109.2 . . ?
C9 C8 H8B 109.2 . . ?
C8 C9 H9A 109.5 . . ?
C8 C9 H9B 109.5 . . ?
C8 C9 H9C 109.5 . . ?
H9A C9 H9B 109.5 . . ?
H9A C9 H9C 109.5 . . ?
H9B C9 H9C 109.5 . . ?

loop_
_geom_bond_atom_site_label_1
_geom_bond_atom_site_label_2
_geom_bond_distance
_geom_bond_site_symmetry_2
_geom_bond_publ_flag
N1 C2 1.340(3) . ?
N1 C5 1.388(3) . ?
N1 C6 1.468(3) . ?
N3 C2 1.343(3) . ?
N3 C4 1.387(3) . ?
N3 C8 1.476(3) . ?
C2 C7 1.483(3) . ?
C4 H4 0.9500 . ?
C4 C5 1.342(3) . ?
C5 H5 0.9500 . ?
C6 H6A 0.9800 . ?
C6 H6B 0.9800 . ?
C6 H6C 0.9800 . ?
C7 H7A 0.9800 . ?
C7 H7B 0.9800 . ?
C7 H7C 0.9800 . ?
C8 H8A 0.9900 . ?
C8 H8B 0.9900 . ?
C8 C9 1.510(3) . ?
C9 H9A 0.9800 . ?
C9 H9B 0.9800 . ?
C9 H9C 0.9800 . ?

loop_
_geom_torsion_atom_site_label_1
_geom_torsion_atom_site_label_2
_geom_torsion_atom_site_label_3
_geom_torsion_atom_site_label_4
_geom_torsion
_geom_torsion_site_symmetry_1
_geom_torsion_site_symmetry_2
_geom_torsion_site_symmetry_3
_geom_torsion_site_symmetry_4
_geom_torsion_publ_flag
N3 C4 C5 N1 0.2(2) . . . . ?
C2 N1 C5 C4 0.3(2) . . . . ?
C2 N3 C4 C5 -0.6(2) . . . . ?
C2 N3 C8 C9 144.4(2) . . . . ?
C4 N3 C2 N1 0.8(2) . . . . ?
C4 N3 C2 C7 -178.5(2) . . . . ?
C4 N3 C8 C9 -38.7(3) . . . . ?
C5 N1 C2 N3 -0.7(2) . . . . ?
C5 N1 C2 C7 178.6(2) . . . . ?
C6 N1 C2 N3 -179.85(19) . . . . ?
C6 N1 C2 C7 -0.6(3) . . . . ?
C6 N1 C5 C4 179.5(2) . . . . ?
C8 N3 C2 N1 178.11(19) . . . . ?
C8 N3 C2 C7 -1.1(3) . . . . ?
C8 N3 C4 C5 -177.96(19) . . . . ?
